data_4500533
loop_
_publ_author_name
'Olejniczak, Anna'
'Katrusiak, Andrzej'

_publ_section_title
;
 Pressure-Induced Hydration of 1,4-Diazabicyclo[2.2.2]octane Hydroiodide
 (dabcoHI)
;
_journal_issue 6
_journal_name_full 'Crystal Growth &amp; Design'
_journal_page_first 2250
_journal_paper_doi 10.1021/cg101653x
_journal_volume 11
_journal_year 2011
_chemical_formula_moiety 'C6 H15 I N2 O'
_chemical_formula_sum 'C30 H75 I5 N10 O5'
_chemical_formula_weight 1290.5090
_chemical_name_common
;
dabcoHI hydarte
;
_chemical_name_systematic
;
1,4-diazabicyclo[2.2.2]octanium iodide hydrate
;
_space_group_IT_number 61
_symmetry_cell_setting orthorhombic
_symmetry_space_group_name_Hall '-P 2ac 2ab'
_symmetry_space_group_name_H-M 'P b c a'
_atom_sites_solution_hydrogens geom
_atom_sites_solution_primary direct
_atom_sites_solution_secondary difmap
_audit_creation_method SHELXL-97
_cell_angle_alpha 90.00
_cell_angle_beta 90.00
_cell_angle_gamma 90.00
_cell_formula_units_Z 8
_cell_length_a 14.896(3)
_cell_length_b 21.236(3)
_cell_length_c 30.962(5)
_cell_measurement_pressure 500000
_cell_measurement_reflns_used 63659
_cell_measurement_temperature 296(2)
_cell_measurement_theta_max 29.72
_cell_measurement_theta_min 2.03
_cell_volume 9794(3)
_computing_cell_refinement 'CrysAlis (Oxford Diffraction, 2002)'
_computing_data_collection 'CrysAlis (Oxford Diffraction, 2002)'
_computing_data_reduction 'CrysAlis (Oxford Diffraction, 2002)'
_computing_molecular_graphics
;X-Seed (Barbour, 2001) 
and POV-Ray (Persistence of Vision, 2004)
;
_computing_publication_material 'SHELXL-97 (Sheldrick, 1997)'
_computing_structure_refinement 'SHELXL-97 (Sheldrick, 1997)'
_computing_structure_solution 'SHELXS-97 (Sheldrick, 1997)'
_diffrn_ambient_temperature 296(2)
_diffrn_measured_fraction_theta_full 0.374
_diffrn_measured_fraction_theta_max 0.374
_diffrn_measurement_device_type 'Kuma KM4CCD \k geometry'
_diffrn_measurement_method
;HP omega scans - for more details see:
A. Budzianowski, A. Katrusiak in High-Pressure Crystallography
(Eds.: A. Katrusiak, P. F. McMillan),
Dordrecht: Kluwer Acad. Publ., 2004 pp.157-168
;
_diffrn_radiation_monochromator graphite
_diffrn_radiation_source 'fine-focus sealed tube'
_diffrn_radiation_type MoK\a
_diffrn_radiation_wavelength 0.71073
_diffrn_reflns_av_R_equivalents 0.1504
_diffrn_reflns_av_sigmaI/netI 0.0787
_diffrn_reflns_limit_h_max 14
_diffrn_reflns_limit_h_min -15
_diffrn_reflns_limit_k_max 29
_diffrn_reflns_limit_k_min -29
_diffrn_reflns_limit_l_max 31
_diffrn_reflns_limit_l_min -31
_diffrn_reflns_number 63659
_diffrn_reflns_theta_full 29.72
_diffrn_reflns_theta_max 29.72
_diffrn_reflns_theta_min 2.03
_exptl_absorpt_coefficient_mu 3.218
_exptl_absorpt_correction_T_max 0.40
_exptl_absorpt_correction_T_min 0.21
_exptl_absorpt_correction_type integration
_exptl_absorpt_process_details
;
Katrusiak, A. (2003). REDSHABS - Program for correcting
reflections intensities for DAC absorption, gasket shadowing
and sample crystal absorption. Adam Mickiewicz University, Pozna\'n.
Katrusiak, A. (2004). Z. Kristallogr. 219, 461-467
;
_exptl_crystal_colour colourless
_exptl_crystal_density_diffrn 1.748
_exptl_crystal_density_method 'not measured'
_exptl_crystal_description plate
_exptl_crystal_F_000 5040
_exptl_crystal_size_max 0.40
_exptl_crystal_size_mid 0.16
_exptl_crystal_size_min 0.10
_refine_diff_density_max 1.922
_refine_diff_density_min -0.667
_refine_diff_density_rms 0.166
_refine_ls_extinction_method none
_refine_ls_goodness_of_fit_ref 1.421
_refine_ls_hydrogen_treatment mixed
_refine_ls_matrix_type full
_refine_ls_number_parameters 254
_refine_ls_number_reflns 5207
_refine_ls_number_restraints 13
_refine_ls_restrained_S_all 1.420
_refine_ls_R_factor_all 0.2167
_refine_ls_R_factor_gt 0.1822
_refine_ls_shift/su_max 0.000
_refine_ls_shift/su_mean 0.000
_refine_ls_structure_factor_coef Fsqd
_refine_ls_weighting_details 'calc w=1/[\s^2^(Fo^2^)+(0.0667P)^2^+287.8994P] where P=(Fo^2^+2Fc^2^)/3'
_refine_ls_weighting_scheme calc
_refine_ls_wR_factor_gt 0.3019
_refine_ls_wR_factor_ref 0.3151
_reflns_number_gt 4390
_reflns_number_total 5207
_reflns_threshold_expression >2sigma(I)
_cod_data_source_file cg101653x_si_002.cif
_cod_data_source_block dabcoHIH2Oa
_cod_original_sg_symbol_H-M 'P b c a '
_cod_database_code 4500533

loop_
_symmetry_equiv_pos_as_xyz
'x, y, z'
'-x+1/2, -y, z+1/2'
'-x, y+1/2, -z+1/2'
'x+1/2, -y+1/2, -z'
'-x, -y, -z'
'x-1/2, y, -z-1/2'
'x, -y-1/2, z-1/2'
'-x-1/2, y-1/2, z'

loop_
_atom_site_label
_atom_site_type_symbol
_atom_site_fract_x
_atom_site_fract_y
_atom_site_fract_z
_atom_site_U_iso_or_equiv
_atom_site_adp_type
_atom_site_occupancy
_atom_site_symmetry_multiplicity
_atom_site_calc_flag
_atom_site_refinement_flags
I1 I 0.7960(2) 0.22280(12) 0.45545(9) 0.0801(9) Uani 1 1 d .
I2 I 0.73538(18) 0.47925(10) 0.45619(8) 0.0663(8) Uani 1 1 d .
I3 I 0.51049(16) 0.24192(9) 0.25355(8) 0.0562(7) Uani 1 1 d .
I4 I 0.58154(14) 0.49384(7) 0.11650(7) 0.0431(6) Uani 1 1 d .
I5 I 0.49977(14) 0.49258(9) 0.26298(7) 0.0479(6) Uani 1 1 d .
N1 N 0.4880(15) 0.1442(8) 0.4583(7) 0.032(5) Uiso 1 1 d .
H1N H 0.4675 0.1458 0.4306 0.038 Uiso 0.50 1 calc PR
N2 N 0.5464(16) 0.1410(9) 0.5342(8) 0.037(5) Uiso 1 1 d .
H2N H 0.5667 0.1400 0.5619 0.044 Uiso 0.50 1 calc PR
C1 C 0.414(3) 0.1168(14) 0.4866(12) 0.062(9) Uiso 1 1 d .
H1B H 0.4005 0.0739 0.4781 0.074 Uiso 1 1 calc R
H1A H 0.3602 0.1419 0.4847 0.074 Uiso 1 1 calc R
C6 C 0.551(2) 0.2074(11) 0.5175(10) 0.043(7) Uiso 1 1 d .
H6A H 0.6124 0.2223 0.5183 0.052 Uiso 1 1 calc R
H6B H 0.5147 0.2348 0.5355 0.052 Uiso 1 1 calc R
C4 C 0.604(2) 0.1005(12) 0.5070(10) 0.040(7) Uiso 1 1 d .
H4A H 0.6031 0.0575 0.5176 0.049 Uiso 1 1 calc R
H4B H 0.6659 0.1155 0.5080 0.049 Uiso 1 1 calc R
C3 C 0.568(2) 0.1032(13) 0.4595(11) 0.053(8) Uiso 1 1 d .
H3A H 0.6139 0.1197 0.4404 0.063 Uiso 1 1 calc R
H3B H 0.5523 0.0612 0.4497 0.063 Uiso 1 1 calc R
C5 C 0.516(2) 0.2083(13) 0.4713(11) 0.057(9) Uiso 1 1 d .
H5A H 0.4652 0.2368 0.4692 0.068 Uiso 1 1 calc R
H5B H 0.5625 0.2233 0.4520 0.068 Uiso 1 1 calc R
C2 C 0.454(2) 0.1186(12) 0.5331(10) 0.045(8) Uiso 1 1 d .
H2A H 0.4169 0.1459 0.5508 0.054 Uiso 1 1 calc R
H2B H 0.4513 0.0766 0.5454 0.054 Uiso 1 1 calc R
N11 N 0.2490(15) 0.3381(8) 0.6809(7) 0.030(5) Uiso 1 1 d .
H11N H 0.2542 0.2954 0.6809 0.035 Uiso 0.50 1 calc PR
N12 N 0.2358(15) 0.4581(8) 0.6809(7) 0.030(5) Uiso 1 1 d .
H12N H 0.2320 0.5009 0.6802 0.036 Uiso 0.50 1 calc PR
C12 C 0.153(2) 0.4293(11) 0.6573(10) 0.044(7) Uiso 1 1 d .
H12A H 0.0989 0.4378 0.6734 0.053 Uiso 1 1 calc R
H12B H 0.1475 0.4474 0.6287 0.053 Uiso 1 1 calc R
C14 C 0.2399(19) 0.4366(10) 0.7264(9) 0.036(7) Uiso 1 1 d .
H14A H 0.1886 0.4524 0.7423 0.043 Uiso 1 1 calc R
H14B H 0.2941 0.4521 0.7400 0.043 Uiso 1 1 calc R
C13 C 0.240(2) 0.3625(11) 0.7265(10) 0.043(7) Uiso 1 1 d .
H13A H 0.2888 0.3470 0.7440 0.052 Uiso 1 1 calc R
H13B H 0.1838 0.3473 0.7389 0.052 Uiso 1 1 calc R
C15 C 0.330(2) 0.3676(12) 0.6613(11) 0.053(8) Uiso 1 1 d .
H15A H 0.3418 0.3492 0.6332 0.064 Uiso 1 1 calc R
H15B H 0.3822 0.3599 0.6795 0.064 Uiso 1 1 calc R
C16 C 0.315(2) 0.4376(11) 0.6568(10) 0.042(7) Uiso 1 1 d .
H16A H 0.3678 0.4599 0.6674 0.050 Uiso 1 1 calc R
H16B H 0.3081 0.4480 0.6265 0.050 Uiso 1 1 calc R
C11 C 0.170(2) 0.3582(10) 0.6543(9) 0.036(7) Uiso 1 1 d .
H11A H 0.1167 0.3360 0.6642 0.043 Uiso 1 1 calc R
H11B H 0.1800 0.3468 0.6244 0.043 Uiso 1 1 calc R
N21 N 0.2242(16) 0.5882(9) 0.6791(7) 0.036(5) Uiso 1 1 d .
H21N H 0.2232 0.5453 0.6792 0.043 Uiso 0.50 1 calc PR
N22 N 0.2255(14) 0.7081(8) 0.6801(7) 0.027(5) Uiso 1 1 d .
H22N H 0.2255 0.7510 0.6796 0.033 Uiso 0.50 1 calc PR
C22 C 0.1419(19) 0.6850(10) 0.6586(9) 0.034(6) Uiso 1 1 d .
H22A H 0.1363 0.7034 0.6300 0.041 Uiso 1 1 calc R
H22B H 0.0897 0.6968 0.6754 0.041 Uiso 1 1 calc R
C24 C 0.230(2) 0.6863(11) 0.7266(10) 0.046(7) Uiso 1 1 d .
H24A H 0.1805 0.7040 0.7432 0.055 Uiso 1 1 calc R
H24B H 0.2859 0.6988 0.7399 0.055 Uiso 1 1 calc R
C21 C 0.149(2) 0.6120(11) 0.6551(10) 0.045(8) Uiso 1 1 d .
H21A H 0.0939 0.5933 0.6662 0.054 Uiso 1 1 calc R
H21B H 0.1546 0.6001 0.6250 0.054 Uiso 1 1 calc R
C26 C 0.309(2) 0.6838(11) 0.6543(10) 0.043(7) Uiso 1 1 d .
H26A H 0.3053 0.6969 0.6243 0.051 Uiso 1 1 calc R
H26B H 0.3639 0.7010 0.6665 0.051 Uiso 1 1 calc R
C23 C 0.222(2) 0.6124(11) 0.7245(10) 0.043(7) Uiso 1 1 d .
H23A H 0.2711 0.5939 0.7407 0.052 Uiso 1 1 calc R
H23B H 0.1662 0.5994 0.7381 0.052 Uiso 1 1 calc R
C25 C 0.310(2) 0.6115(10) 0.6574(9) 0.036(7) Uiso 1 1 d .
H25A H 0.3142 0.5935 0.6287 0.044 Uiso 1 1 calc R
H25B H 0.3614 0.5978 0.6740 0.044 Uiso 1 1 calc R
N31 N 0.1413(15) 0.3138(8) 0.8847(7) 0.030(5) Uiso 1 1 d .
N32 N 0.1456(15) 0.4330(9) 0.8812(7) 0.032(5) Uiso 1 1 d .
H32N H 0.1461 0.4758 0.8802 0.039 Uiso 1 1 calc R
C36 C 0.191(2) 0.4111(12) 0.9232(11) 0.050(8) Uiso 1 1 d .
H36A H 0.1577 0.4267 0.9480 0.060 Uiso 1 1 calc R
H36B H 0.2517 0.4266 0.9248 0.060 Uiso 1 1 calc R
C31 C 0.188(2) 0.3335(12) 0.8459(11) 0.051(8) Uiso 1 1 d .
H31A H 0.1566 0.3173 0.8207 0.061 Uiso 1 1 calc R
H31B H 0.2482 0.3166 0.8459 0.061 Uiso 1 1 calc R
C34 C 0.051(3) 0.4105(14) 0.8826(12) 0.070(10) Uiso 1 1 d .
H34A H 0.0190 0.4256 0.8573 0.085 Uiso 1 1 calc R
H34B H 0.0215 0.4276 0.9080 0.085 Uiso 1 1 calc R
C35 C 0.190(2) 0.3376(11) 0.9228(10) 0.039(7) Uiso 1 1 d .
H35A H 0.2512 0.3221 0.9224 0.047 Uiso 1 1 calc R
H35B H 0.1614 0.3222 0.9489 0.047 Uiso 1 1 calc R
C32 C 0.192(2) 0.4084(12) 0.8434(11) 0.049(8) Uiso 1 1 d .
H32A H 0.2536 0.4226 0.8432 0.058 Uiso 1 1 calc R
H32B H 0.1627 0.4232 0.8173 0.058 Uiso 1 1 calc R
C33 C 0.047(3) 0.3389(14) 0.8840(12) 0.071(10) Uiso 1 1 d .
H33A H 0.0148 0.3252 0.9096 0.085 Uiso 1 1 calc R
H33B H 0.0153 0.3231 0.8588 0.085 Uiso 1 1 calc R
N41 N 0.6367(16) 0.5652(9) 0.6158(7) 0.036(5) Uiso 1 1 d .
N42 N 0.6164(16) 0.6845(9) 0.6185(8) 0.039(6) Uiso 1 1 d .
H42N H 0.6093 0.7271 0.6193 0.047 Uiso 1 1 calc R
C46 C 0.669(2) 0.6637(11) 0.6574(10) 0.039(7) Uiso 1 1 d .
H46A H 0.6390 0.6773 0.6835 0.046 Uiso 1 1 calc R
H46B H 0.7284 0.6826 0.6568 0.046 Uiso 1 1 calc R
C43 C 0.542(2) 0.5813(11) 0.6155(10) 0.043(7) Uiso 1 1 d .
H43A H 0.5118 0.5600 0.6392 0.051 Uiso 1 1 calc R
H43B H 0.5148 0.5666 0.5888 0.051 Uiso 1 1 calc R
C44 C 0.527(2) 0.6539(12) 0.6198(11) 0.052(8) Uiso 1 1 d .
H44A H 0.4898 0.6691 0.5963 0.063 Uiso 1 1 calc R
H44B H 0.4969 0.6634 0.6469 0.063 Uiso 1 1 calc R
C42 C 0.663(2) 0.6668(11) 0.5780(10) 0.047(8) Uiso 1 1 d .
H42A H 0.7193 0.6898 0.5757 0.056 Uiso 1 1 calc R
H42B H 0.6261 0.6774 0.5533 0.056 Uiso 1 1 calc R
C45 C 0.678(2) 0.5921(11) 0.6571(10) 0.042(7) Uiso 1 1 d .
H45A H 0.6468 0.5747 0.6821 0.050 Uiso 1 1 calc R
H45B H 0.7404 0.5803 0.6590 0.050 Uiso 1 1 calc R
C41 C 0.682(3) 0.5963(13) 0.5786(12) 0.063(9) Uiso 1 1 d .
H41A H 0.6601 0.5777 0.5519 0.075 Uiso 1 1 calc R
H41B H 0.7458 0.5892 0.5803 0.075 Uiso 1 1 calc R
O1W O 0.0824(15) 0.6882(8) 0.3808(7) 0.050(5) Uiso 1 1 d D
H1AW H 0.041(12) 0.723(8) 0.386(8) 0.060 Uiso 1 1 d D
H1BW H 0.063(15) 0.657(8) 0.360(7) 0.060 Uiso 1 1 d D
O2W O 0.8979(16) 0.3817(9) 0.6922(7) 0.060(6) Uiso 1 1 d D
H2AW H 0.880(19) 0.424(5) 0.698(7) 0.072 Uiso 1 1 d D
H2BW H 0.92(2) 0.355(8) 0.715(6) 0.072 Uiso 1 1 d D
O3W O 0.3954(18) 0.6835(9) 0.8856(8) 0.063(6) Uiso 1 1 d D
H3AW H 0.448(13) 0.667(10) 0.872(9) 0.075 Uiso 1 1 d D
H3BW H 0.375(14) 0.725(3) 0.878(6) 0.075 Uiso 1 1 d D
O4W O 0.6136(15) 0.1327(9) 0.6965(7) 0.054(6) Uiso 1 1 d D
H4AW H 0.611(15) 0.088(3) 0.692(9) 0.065 Uiso 1 1 d D
H4BW H 0.560(10) 0.156(8) 0.690(9) 0.065 Uiso 1 1 d D
O5W O 0.448(5) 0.402(3) 0.521(2) 0.17(2) Uiso 0.63 1 d P
O5W' O 0.473(9) 0.477(5) 0.511(4) 0.17(5) Uiso 0.37 1 d P

loop_
_atom_site_aniso_label
_atom_site_aniso_U_11
_atom_site_aniso_U_22
_atom_site_aniso_U_33
_atom_site_aniso_U_23
_atom_site_aniso_U_13
_atom_site_aniso_U_12
I1 0.092(3) 0.0971(17) 0.051(3) 0.0063(14) -0.0071(12) -0.0500(16)
I2 0.075(3) 0.0734(13) 0.051(3) 0.0075(12) -0.0017(10) -0.0022(12)
I3 0.041(2) 0.0612(11) 0.067(3) 0.0179(11) -0.0067(9) 0.0039(11)
I4 0.048(2) 0.0390(8) 0.042(2) -0.0008(9) -0.0001(8) 0.0013(9)
I5 0.042(2) 0.0600(11) 0.041(2) 0.0027(10) -0.0004(8) -0.0077(10)

loop_
_atom_type_symbol
_atom_type_description
_atom_type_scat_dispersion_real
_atom_type_scat_dispersion_imag
_atom_type_scat_source
C C 0.0033 0.0016 'International Tables Vol C Tables 4.2.6.8 and 6.1.1.4'
H H 0.0000 0.0000 'International Tables Vol C Tables 4.2.6.8 and 6.1.1.4'
N N 0.0061 0.0033 'International Tables Vol C Tables 4.2.6.8 and 6.1.1.4'
O O 0.0106 0.0060 'International Tables Vol C Tables 4.2.6.8 and 6.1.1.4'
I I -0.4742 1.8119 'International Tables Vol C Tables 4.2.6.8 and 6.1.1.4'

loop_
_geom_angle_atom_site_label_1
_geom_angle_atom_site_label_2
_geom_angle_atom_site_label_3
_geom_angle
_geom_angle_site_symmetry_1
C3 N1 C5 108(2) .
C3 N1 C1 110(2) .
C5 N1 C1 113(2) .
C2 N2 C4 110(2) .
C2 N2 C6 110(2) .
C4 N2 C6 109(2) .
N1 C1 C2 105(3) .
N2 C6 C5 109(2) .
N2 C4 C3 108(2) .
N1 C3 C4 109(2) .
N1 C5 C6 110(2) .
N2 C2 C1 113(2) .
C15 N11 C11 107(2) .
C15 N11 C13 108.1(19) .
C11 N11 C13 110(2) .
C16 N12 C14 111(2) .
C16 N12 C12 106(2) .
C14 N12 C12 111.0(19) .
C11 C12 N12 107(2) .
N12 C14 C13 108(2) .
N11 C13 C14 110(2) .
N11 C15 C16 109(2) .
N12 C16 C15 111(2) .
N11 C11 C12 112(2) .
C21 N21 C23 110(2) .
C21 N21 C25 108(2) .
C23 N21 C25 108.8(19) .
C22 N22 C24 110.9(19) .
C22 N22 C26 109(2) .
C24 N22 C26 110.5(19) .
N22 C22 C21 108(2) .
N22 C24 C23 105(2) .
N21 C21 C22 111(2) .
C25 C26 N22 107(2) .
N21 C23 C24 112(2) .
N21 C25 C26 110(2) .
C31 N31 C35 109(3) .
C31 N31 C33 109(2) .
C35 N31 C33 110(2) .
C32 N32 C34 111(2) .
C32 N32 C36 112(2) .
C34 N32 C36 107(2) .
N32 C36 C35 107(2) .
N31 C31 C32 110(2) .
N32 C34 C33 111(3) .
N31 C35 C36 111(2) .
N32 C32 C31 108(2) .
N31 C33 C34 109(3) .
C43 N41 C41 109(2) .
C43 N41 C45 108(2) .
C41 N41 C45 108(2) .
C42 N42 C44 110(2) .
C42 N42 C46 111(3) .
C44 N42 C46 109(2) .
N42 C46 C45 109(2) .
N41 C43 C44 112(2) .
N42 C44 C43 108(2) .
N42 C42 C41 109(2) .
C46 C45 N41 110(2) .
N41 C41 C42 111(3) .
O5W' O5W' O5W 150(10) 5_666

loop_
_geom_bond_atom_site_label_1
_geom_bond_atom_site_label_2
_geom_bond_distance
_geom_bond_site_symmetry_2
N1 C3 1.48(3) .
N1 C5 1.48(3) .
N1 C1 1.52(4) .
N2 C2 1.46(4) .
N2 C4 1.48(3) .
N2 C6 1.50(3) .
C1 C2 1.55(4) .
C6 C5 1.52(4) .
C4 C3 1.57(4) .
N11 C15 1.49(4) .
N11 C11 1.50(3) .
N11 C13 1.51(3) .
N12 C16 1.47(3) .
N12 C14 1.48(3) .
N12 C12 1.55(4) .
C12 C11 1.53(3) .
C14 C13 1.57(3) .
C15 C16 1.51(3) .
N21 C21 1.44(4) .
N21 C23 1.50(3) .
N21 C25 1.52(4) .
N22 C22 1.49(3) .
N22 C24 1.52(3) .
N22 C26 1.57(4) .
C22 C21 1.56(3) .
C24 C23 1.57(3) .
C26 C25 1.54(3) .
N31 C31 1.45(4) .
N31 C35 1.47(3) .
N31 C33 1.51(4) .
N32 C32 1.45(4) .
N32 C34 1.49(4) .
N32 C36 1.54(4) .
C36 C35 1.56(3) .
C31 C32 1.59(4) .
C34 C33 1.52(4) .
N41 C43 1.46(3) .
N41 C41 1.49(4) .
N41 C45 1.53(3) .
N42 C42 1.48(4) .
N42 C44 1.48(4) .
N42 C46 1.50(4) .
C46 C45 1.53(3) .
C43 C44 1.56(3) .
C42 C41 1.52(4) .
O5W O5W' 1.67(10) .
O5W' O5W' 1.4(2) 5_666
